data_7706813
loop_
_publ_author_name
'Savchenkov, Anton V.'
'Uhanov, Andrei S.'
'Grigoriev, Mikhail S.'
'Fedoseev, Aleksandr M.'
'Pushkin, Denis V.'
'Serezhkina, Larisa B.'
'Serezhkin, Viktor N.'

_publ_section_title
;
 Halogen bonding in uranyl and neptunyl trichloroacetates with alkali
 metals and improved crystal chemical formulae for coordination compounds.
;
_journal_issue 12
_journal_name_full 'Dalton transactions (Cambridge, England : 2003)'
_journal_page_first 4210
_journal_page_last 4218
_journal_paper_doi 10.1039/d0dt04083e
_journal_volume 50
_journal_year 2021
_chemical_formula_sum 'C12 H2 Cl18 K2 O14 U'
_chemical_formula_weight 1324.47
_space_group_crystal_system monoclinic
_space_group_IT_number 14
_space_group_name_Hall '-P 2ybc'
_space_group_name_H-M_alt 'P 1 21/c 1'
_atom_sites_solution_hydrogens difmap
_audit_creation_method SHELXL-2018/3
_audit_update_record
;
2020-11-13 deposited with the CCDC.	2021-02-19 downloaded from the CCDC.
;
_cell_angle_alpha 90
_cell_angle_beta 93.890(4)
_cell_angle_gamma 90
_cell_formula_units_Z 4
_cell_length_a 17.7904(13)
_cell_length_b 9.2811(7)
_cell_length_c 24.1200(17)
_cell_measurement_reflns_used 9826
_cell_measurement_temperature 296(2)
_cell_measurement_theta_max 26.13
_cell_measurement_theta_min 2.94
_cell_volume 3973.4(5)
_computing_structure_refinement 'SHELXL-2018/3 (Sheldrick, 2018)'
_diffrn_ambient_temperature 296(2)
_diffrn_measured_fraction_theta_full 0.993
_diffrn_measured_fraction_theta_max 0.981
_diffrn_measurement_device_type 'Bruker KAPPA APEX II area-detector diffractometer'
_diffrn_radiation_type MoK\a
_diffrn_radiation_wavelength 0.71073
_diffrn_reflns_av_R_equivalents 0.0585
_diffrn_reflns_av_unetI/netI 0.0401
_diffrn_reflns_Laue_measured_fraction_full 0.993
_diffrn_reflns_Laue_measured_fraction_max 0.981
_diffrn_reflns_limit_h_max 22
_diffrn_reflns_limit_h_min -22
_diffrn_reflns_limit_k_max 11
_diffrn_reflns_limit_k_min -12
_diffrn_reflns_limit_l_max 31
_diffrn_reflns_limit_l_min -31
_diffrn_reflns_number 72237
_diffrn_reflns_point_group_measured_fraction_full 0.993
_diffrn_reflns_point_group_measured_fraction_max 0.981
_diffrn_reflns_theta_full 25.242
_diffrn_reflns_theta_max 27.486
_diffrn_reflns_theta_min 4.085
_exptl_absorpt_coefficient_mu 5.557
_exptl_absorpt_correction_T_max 0.435
_exptl_absorpt_correction_T_min 0.261
_exptl_absorpt_correction_type multi-scan
_exptl_absorpt_process_details 'SADABS (Bruker, 2008)'
_exptl_crystal_colour yellow
_exptl_crystal_density_diffrn 2.214
_exptl_crystal_description fragment
_exptl_crystal_F_000 2488
_exptl_crystal_size_max 0.360
_exptl_crystal_size_mid 0.240
_exptl_crystal_size_min 0.180
_refine_diff_density_max 2.166
_refine_diff_density_min -1.972
_refine_diff_density_rms 0.160
_refine_ls_extinction_method none
_refine_ls_goodness_of_fit_ref 1.251
_refine_ls_hydrogen_treatment refxyz
_refine_ls_matrix_type full
_refine_ls_number_parameters 483
_refine_ls_number_reflns 8930
_refine_ls_number_restraints 458
_refine_ls_restrained_S_all 1.309
_refine_ls_R_factor_all 0.0785
_refine_ls_R_factor_gt 0.0614
_refine_ls_shift/su_max 0.003
_refine_ls_shift/su_mean 0.000
_refine_ls_structure_factor_coef Fsqd
_refine_ls_weighting_details 'w=1/[\s^2^(Fo^2^)+(0.0267P)^2^+35.5233P] where P=(Fo^2^+2Fc^2^)/3'
_refine_ls_weighting_scheme calc
_refine_ls_wR_factor_gt 0.1226
_refine_ls_wR_factor_ref 0.1281
_reflns_Friedel_coverage 0.000
_reflns_number_gt 7273
_reflns_number_total 8930
_reflns_threshold_expression 'I > 2\s(I)'
_cod_data_source_file d0dt04083e3.cif
_cod_data_source_block s225
_cod_depositor_comments 'Adding full bibliography for 7706813--7706816.cif.'
_cod_original_sg_symbol_H-M 'P 21/c'
_cod_database_code 7706813
_shelx_shelxl_version_number 2018/3
_shelx_space_group_comment
;
The symmetry employed for this shelxl refinement is uniquely defined
by the following loop, which should always be used as a source of
symmetry information in preference to the above space-group names.
They are only intended as comments.
;
_shelx_estimated_absorpt_t_min 0.240
_shelx_estimated_absorpt_t_max 0.435

loop_
_space_group_symop_operation_xyz
'x, y, z'
'-x, y+1/2, -z+1/2'
'-x, -y, -z'
'x, -y-1/2, z-1/2'

loop_
_atom_site_label
_atom_site_type_symbol
_atom_site_fract_x
_atom_site_fract_y
_atom_site_fract_z
_atom_site_U_iso_or_equiv
_atom_site_adp_type
_atom_site_occupancy
_atom_site_site_symmetry_order
_atom_site_calc_flag
_atom_site_refinement_flags_posn
_atom_site_refinement_flags_adp
_atom_site_refinement_flags_occupancy
_atom_site_disorder_assembly
_atom_site_disorder_group
U1 U 0.83808(2) 0.50931(3) 0.51957(2) 0.02731(9) Uani 1 1 d . . . . .
K1 K 0.60450(10) 0.4850(2) 0.50863(8) 0.0406(4) Uani 1 1 d . . . . .
K2 K 1.00525(14) 0.8296(2) 0.44966(10) 0.0559(6) Uani 1 1 d . . . . .
Cl11 Cl 0.9771(2) 0.5895(7) 0.34007(14) 0.103(2) Uani 0.922(8) 1 d D . P A 1
Cl12 Cl 0.8344(3) 0.4716(5) 0.30072(12) 0.0837(15) Uani 0.922(8) 1 d D . P A 1
Cl13 Cl 0.8478(3) 0.7699(4) 0.32962(15) 0.0961(19) Uani 0.922(8) 1 d D . P A 1
Cl14 Cl 0.9535(19) 0.473(4) 0.3355(19) 0.087(11) Uiso 0.078(8) 1 d D . P A 2
Cl15 Cl 0.910(2) 0.760(3) 0.3253(18) 0.087(11) Uiso 0.078(8) 1 d D . P A 2
Cl16 Cl 0.8051(18) 0.542(5) 0.3010(18) 0.087(11) Uiso 0.078(8) 1 d D . P A 2
Cl21 Cl 0.8462(4) 1.0507(6) 0.6203(3) 0.124(3) Uani 0.721(11) 1 d D . P B 1
Cl22 Cl 0.9816(4) 0.9434(9) 0.6696(2) 0.118(3) Uani 0.721(11) 1 d D . P B 1
Cl23 Cl 0.8424(4) 0.7800(6) 0.6743(2) 0.109(3) Uani 0.721(11) 1 d D . P B 1
Cl24 Cl 0.8162(10) 0.822(3) 0.6614(15) 0.089(4) Uiso 0.139(5) 1 d D . P B 2
Cl25 Cl 0.9096(15) 1.0617(15) 0.6535(11) 0.089(4) Uiso 0.139(5) 1 d D . P B 2
Cl26 Cl 0.9718(11) 0.793(3) 0.6776(10) 0.089(4) Uiso 0.139(5) 1 d D . P B 2
Cl27 Cl 0.8995(16) 0.738(2) 0.6828(11) 0.089(4) Uiso 0.139(5) 1 d D . P B 3
Cl28 Cl 0.8105(10) 0.962(3) 0.6371(11) 0.089(4) Uiso 0.139(5) 1 d D . P B 3
Cl29 Cl 0.9621(14) 1.007(3) 0.6668(16) 0.089(4) Uiso 0.139(5) 1 d D . P B 3
Cl31 Cl 0.7314(2) 0.0997(5) 0.36753(12) 0.0869(11) Uani 1 1 d . . . . .
Cl32 Cl 0.87293(15) 0.1102(3) 0.42899(14) 0.0658(8) Uani 1 1 d . . . . .
Cl33 Cl 0.7560(2) -0.0658(3) 0.46788(16) 0.0862(11) Uani 1 1 d . . . . .
Cl41 Cl 0.71093(17) 0.2302(3) 0.71238(12) 0.0658(8) Uani 1 1 d . . . . .
Cl42 Cl 0.71195(18) 0.5383(3) 0.72862(11) 0.0648(7) Uani 1 1 d . . . . .
Cl43 Cl 0.85065(15) 0.3834(4) 0.72134(11) 0.0650(8) Uani 1 1 d . . . . .
Cl51 Cl 0.3458(2) 0.3704(10) 0.60949(18) 0.154(3) Uani 0.938(8) 1 d D . P C 1
Cl52 Cl 0.4240(3) 0.2402(6) 0.7026(2) 0.1070(18) Uani 0.938(8) 1 d D . P C 1
Cl53 Cl 0.4140(3) 0.5447(6) 0.6947(3) 0.134(3) Uani 0.938(8) 1 d D . P C 1
Cl54 Cl 0.373(3) 0.252(5) 0.620(2) 0.100(17) Uiso 0.062(8) 1 d D . P C 2
Cl55 Cl 0.420(3) 0.349(6) 0.7268(8) 0.100(17) Uiso 0.062(8) 1 d D . P C 2
Cl56 Cl 0.374(3) 0.545(4) 0.644(2) 0.100(17) Uiso 0.062(8) 1 d D . P C 2
Cl61 Cl 0.4297(3) 0.0939(9) 0.33377(18) 0.144(3) Uani 0.879(7) 1 d D . P D 1
Cl62 Cl 0.4189(3) -0.0609(4) 0.4331(2) 0.117(2) Uani 0.879(7) 1 d D . P D 1
Cl63 Cl 0.3474(2) 0.2101(5) 0.4196(3) 0.112(2) Uani 0.879(7) 1 d D . P D 1
Cl64 Cl 0.3706(18) 0.077(3) 0.4581(10) 0.115(10) Uiso 0.121(7) 1 d D . P D 2
Cl65 Cl 0.385(2) 0.245(3) 0.3641(11) 0.115(10) Uiso 0.121(7) 1 d D . P D 2
Cl66 Cl 0.438(2) -0.038(2) 0.3664(12) 0.115(10) Uiso 0.121(7) 1 d D . P D 2
O1 O 0.9270(3) 0.4295(7) 0.5311(3) 0.0440(15) Uani 1 1 d . . . . .
O2 O 0.7487(3) 0.5905(6) 0.5068(2) 0.0382(14) Uani 1 1 d . . . . .
O11 O 0.8891(3) 0.6523(6) 0.4432(2) 0.0399(14) Uani 1 1 d . . . . .
O12 O 0.8296(4) 0.4549(6) 0.4182(2) 0.0437(15) Uani 1 1 d . . . . .
O21 O 0.8795(4) 0.7103(7) 0.5655(3) 0.058(2) Uani 1 1 d . . . . .
O22 O 0.9546(4) 0.8944(7) 0.5505(3) 0.0443(15) Uani 1 1 d . . . . .
O31 O 0.7918(4) 0.2767(6) 0.5042(3) 0.0451(16) Uani 1 1 d . . . . .
O32 O 0.6770(4) 0.2476(8) 0.4642(4) 0.066(2) Uani 1 1 d . . . . .
O41 O 0.8051(3) 0.4388(6) 0.6083(2) 0.0367(13) Uani 1 1 d . . . . .
O42 O 0.6804(3) 0.4166(8) 0.6113(3) 0.0503(17) Uani 1 1 d . . . . .
O51 O 0.4964(4) 0.4061(8) 0.5783(3) 0.0501(17) Uani 1 1 d . . . . .
O52 O 0.5544(4) 0.3869(13) 0.6624(3) 0.080(3) Uani 1 1 d D . . . .
H52 H 0.593(5) 0.410(18) 0.647(6) 0.120 Uiso 1 1 d D U . . .
O61 O 0.4975(4) 0.2895(8) 0.4566(3) 0.061(2) Uani 1 1 d . . . . .
O62 O 0.5587(5) 0.1140(11) 0.4164(5) 0.092(3) Uani 1 1 d D . . . .
H62 H 0.598(5) 0.151(17) 0.429(7) 0.138 Uiso 1 1 d D U . . .
C11 C 0.8649(5) 0.5629(9) 0.4069(3) 0.0336(18) Uani 1 1 d . . . . .
C12 C 0.8802(4) 0.5933(9) 0.3458(3) 0.047(2) Uani 1 1 d D . . . .
C21 C 0.9133(5) 0.8271(9) 0.5779(4) 0.0359(19) Uani 1 1 d . . . . .
C22 C 0.8987(4) 0.8845(8) 0.6361(4) 0.058(3) Uani 1 1 d D . . . .
C31 C 0.7435(6) 0.2196(9) 0.4700(4) 0.039(2) Uani 1 1 d . . . . .
C32 C 0.7756(5) 0.0977(9) 0.4338(4) 0.0379(19) Uani 1 1 d . . . . .
C41 C 0.7455(5) 0.4183(8) 0.6317(3) 0.0319(17) Uani 1 1 d . . . . .
C42 C 0.7557(5) 0.3928(10) 0.6963(3) 0.038(2) Uani 1 1 d . . . . .
C51 C 0.4959(5) 0.3939(10) 0.6275(4) 0.043(2) Uani 1 1 d . . . . .
C52 C 0.4229(6) 0.3861(10) 0.6570(4) 0.065(3) Uani 1 1 d D . . . .
C61 C 0.4995(6) 0.1835(11) 0.4293(4) 0.051(2) Uani 1 1 d . . . . .
C62 C 0.4277(5) 0.1125(9) 0.4051(4) 0.055(3) Uani 1 1 d D . . . .

loop_
_atom_site_aniso_label
_atom_site_aniso_U_11
_atom_site_aniso_U_22
_atom_site_aniso_U_33
_atom_site_aniso_U_23
_atom_site_aniso_U_13
_atom_site_aniso_U_12
U1 0.02999(15) 0.02544(14) 0.02680(14) -0.00271(12) 0.00405(10) -0.00475(13)
K1 0.0322(9) 0.0478(11) 0.0418(10) -0.0001(9) 0.0022(7) -0.0001(9)
K2 0.0727(16) 0.0304(10) 0.0675(15) -0.0099(10) 0.0274(12) -0.0159(10)
Cl11 0.050(2) 0.207(6) 0.054(2) -0.022(3) 0.0209(16) -0.010(3)
Cl12 0.130(4) 0.085(3) 0.0349(15) -0.0151(16) 0.0018(18) -0.046(2)
Cl13 0.170(5) 0.064(2) 0.054(2) 0.0203(16) 0.012(2) 0.020(2)
Cl21 0.154(7) 0.075(4) 0.152(6) -0.024(4) 0.085(5) 0.034(4)
Cl22 0.111(5) 0.186(8) 0.055(3) -0.043(4) -0.011(3) -0.057(5)
Cl23 0.178(7) 0.096(4) 0.062(4) -0.026(3) 0.071(4) -0.077(5)
Cl31 0.081(2) 0.129(3) 0.0480(16) -0.0318(18) -0.0145(15) 0.023(2)
Cl32 0.0425(15) 0.0605(16) 0.095(2) -0.0171(15) 0.0079(14) 0.0048(12)
Cl33 0.112(3) 0.0314(13) 0.118(3) 0.0018(15) 0.033(2) -0.0052(15)
Cl41 0.0650(18) 0.0607(16) 0.0715(18) 0.0327(14) 0.0024(14) -0.0092(13)
Cl42 0.080(2) 0.0705(18) 0.0448(14) -0.0125(12) 0.0100(13) 0.0122(15)
Cl43 0.0400(14) 0.106(2) 0.0475(14) 0.0168(15) -0.0065(11) -0.0010(14)
Cl51 0.038(2) 0.343(10) 0.081(3) 0.061(4) -0.0057(18) -0.040(4)
Cl52 0.110(3) 0.114(4) 0.101(3) 0.048(3) 0.037(3) -0.013(3)
Cl53 0.148(5) 0.111(4) 0.153(5) -0.016(3) 0.080(4) 0.029(3)
Cl61 0.132(5) 0.246(8) 0.054(3) -0.020(4) 0.001(3) -0.062(5)
Cl62 0.138(4) 0.052(2) 0.157(5) 0.021(3) -0.018(4) -0.030(2)
Cl63 0.050(2) 0.082(3) 0.202(6) -0.045(3) -0.005(3) 0.0009(19)
O1 0.020(3) 0.064(4) 0.048(4) -0.001(3) 0.005(3) 0.003(3)
O2 0.029(3) 0.036(3) 0.050(4) 0.003(3) 0.008(3) 0.004(2)
O11 0.049(4) 0.042(3) 0.030(3) -0.004(3) 0.006(3) -0.012(3)
O12 0.064(4) 0.034(3) 0.035(3) -0.007(3) 0.012(3) -0.015(3)
O21 0.097(6) 0.038(3) 0.039(4) -0.017(3) 0.016(4) -0.038(4)
O22 0.048(4) 0.043(3) 0.044(4) -0.002(3) 0.014(3) -0.013(3)
O31 0.069(5) 0.023(3) 0.043(4) -0.003(3) -0.002(3) -0.012(3)
O32 0.044(4) 0.055(4) 0.099(6) -0.029(4) 0.009(4) 0.010(3)
O41 0.033(3) 0.044(3) 0.034(3) 0.003(3) 0.010(3) -0.009(3)
O42 0.031(3) 0.082(5) 0.037(3) 0.013(3) -0.003(3) 0.001(3)
O51 0.041(4) 0.074(5) 0.036(4) 0.012(3) 0.005(3) -0.005(3)
O52 0.045(5) 0.154(9) 0.042(4) 0.012(5) 0.000(4) -0.005(5)
O61 0.047(4) 0.051(4) 0.085(5) -0.025(4) 0.002(4) 0.006(3)
O62 0.047(5) 0.086(6) 0.142(9) -0.062(6) 0.006(5) 0.006(5)
C11 0.033(5) 0.039(4) 0.029(4) 0.001(3) 0.004(3) -0.002(4)
C12 0.056(6) 0.055(6) 0.029(5) -0.002(4) 0.003(4) -0.011(5)
C21 0.039(5) 0.033(4) 0.036(5) -0.008(3) 0.006(4) -0.010(4)
C22 0.064(7) 0.056(6) 0.055(6) -0.027(5) 0.019(5) -0.028(5)
C31 0.051(6) 0.024(4) 0.042(5) -0.002(3) 0.008(4) -0.004(4)
C32 0.034(5) 0.034(4) 0.046(5) -0.007(4) 0.004(4) 0.000(4)
C41 0.039(5) 0.030(4) 0.027(4) 0.000(3) 0.006(4) -0.003(3)
C42 0.034(5) 0.047(5) 0.034(5) 0.010(4) 0.002(4) 0.001(4)
C51 0.032(5) 0.048(5) 0.051(6) 0.006(4) 0.005(4) -0.002(4)
C52 0.055(7) 0.103(10) 0.040(6) 0.011(6) 0.010(5) -0.005(6)
C61 0.058(7) 0.042(5) 0.052(6) -0.006(4) 0.003(5) 0.000(5)
C62 0.061(7) 0.043(5) 0.061(7) -0.001(5) 0.008(5) -0.001(5)

loop_
_atom_type_symbol
_atom_type_description
_atom_type_scat_dispersion_real
_atom_type_scat_dispersion_imag
_atom_type_scat_source
C C 0.0033 0.0016 'International Tables Vol C Tables 4.2.6.8 and 6.1.1.4'
H H 0.0000 0.0000 'International Tables Vol C Tables 4.2.6.8 and 6.1.1.4'
O O 0.0106 0.0060 'International Tables Vol C Tables 4.2.6.8 and 6.1.1.4'
Cl Cl 0.1484 0.1585 'International Tables Vol C Tables 4.2.6.8 and 6.1.1.4'
K K 0.2009 0.2494 'International Tables Vol C Tables 4.2.6.8 and 6.1.1.4'
U U -9.6767 9.6646 'International Tables Vol C Tables 4.2.6.8 and 6.1.1.4'

loop_
_geom_angle_atom_site_label_1
_geom_angle_atom_site_label_2
_geom_angle_atom_site_label_3
_geom_angle
_geom_angle_site_symmetry_1
_geom_angle_site_symmetry_3
_geom_angle_publ_flag
O1 U1 O2 179.0(3) . . ?
O1 U1 O21 90.6(3) . . ?
O2 U1 O21 89.6(3) . . ?
O1 U1 O31 86.5(3) . . ?
O2 U1 O31 93.6(3) . . ?
O21 U1 O31 159.9(2) . . ?
O1 U1 O41 90.9(3) . . ?
O2 U1 O41 90.0(2) . . ?
O21 U1 O41 82.9(2) . . ?
O31 U1 O41 77.2(2) . . ?
O1 U1 O11 88.4(3) . . ?
O2 U1 O11 90.7(2) . . ?
O21 U1 O11 78.5(2) . . ?
O31 U1 O11 121.2(2) . . ?
O41 U1 O11 161.42(19) . . ?
O1 U1 O12 93.6(3) . . ?
O2 U1 O12 85.5(3) . . ?
O21 U1 O12 130.0(2) . . ?
O31 U1 O12 70.1(2) . . ?
O41 U1 O12 146.62(19) . . ?
O11 U1 O12 51.89(18) . . ?
O1 U1 C11 91.0(3) . . ?
O2 U1 C11 88.0(3) . . ?
O21 U1 C11 104.7(2) . . ?
O31 U1 C11 95.2(2) . . ?
O41 U1 C11 172.1(2) . . ?
O11 U1 C11 26.4(2) . . ?
O12 U1 C11 25.5(2) . . ?
O1 U1 K1 151.2(2) . . ?
O2 U1 K1 29.27(19) . . ?
O21 U1 K1 111.5(2) . . ?
O31 U1 K1 66.30(17) . . ?
O41 U1 K1 74.45(14) . . ?
O11 U1 K1 113.26(15) . . ?
O12 U1 K1 86.17(16) . . ?
C11 U1 K1 100.44(17) . . ?
O1 U1 K2 23.3(2) . 3_766 ?
O2 U1 K2 157.05(19) . 3_766 ?
O21 U1 K2 109.7(2) . 3_766 ?
O31 U1 K2 63.99(17) . 3_766 ?
O41 U1 K2 80.54(15) . 3_766 ?
O11 U1 K2 104.90(15) . 3_766 ?
O12 U1 K2 90.95(16) . 3_766 ?
C11 U1 K2 98.44(18) . 3_766 ?
K1 U1 K2 127.94(4) . 3_766 ?
O51 K1 O2 143.2(2) . . ?
O51 K1 O32 112.6(2) . . ?
O2 K1 O32 79.6(2) . . ?
O51 K1 O42 73.44(19) . . ?
O2 K1 O42 72.65(19) . . ?
O32 K1 O42 87.3(2) . . ?
O51 K1 O51 96.45(18) . 3_666 ?
O2 K1 O51 113.79(19) . 3_666 ?
O32 K1 O51 106.3(2) . 3_666 ?
O42 K1 O51 165.6(2) . 3_666 ?
O51 K1 O61 68.0(2) . . ?
O2 K1 O61 144.4(2) . . ?
O32 K1 O61 69.1(2) . . ?
O42 K1 O61 120.6(2) . . ?
O51 K1 O61 62.3(2) 3_666 . ?
O51 K1 O61 62.7(2) . 3_666 ?
O2 K1 O61 110.3(2) . 3_666 ?
O32 K1 O61 168.9(2) . 3_666 ?
O42 K1 O61 100.3(2) . 3_666 ?
O51 K1 O61 65.5(2) 3_666 3_666 ?
O61 K1 O61 99.91(18) . 3_666 ?
O51 K1 Cl51 150.79(17) . 3_666 ?
O2 K1 Cl51 62.57(14) . 3_666 ?
O32 K1 Cl51 80.4(2) . 3_666 ?
O42 K1 Cl51 134.95(16) . 3_666 ?
O51 K1 Cl51 54.35(15) 3_666 3_666 ?
O61 K1 Cl51 95.0(2) . 3_666 ?
O61 K1 Cl51 99.4(2) 3_666 3_666 ?
O51 K1 Cl63 94.21(19) . 3_666 ?
O2 K1 Cl63 60.57(15) . 3_666 ?
O32 K1 Cl63 138.02(18) . 3_666 ?
O42 K1 Cl63 69.50(19) . 3_666 ?
O51 K1 Cl63 101.75(18) 3_666 3_666 ?
O61 K1 Cl63 152.89(17) . 3_666 ?
O61 K1 Cl63 53.03(16) 3_666 3_666 ?
Cl51 K1 Cl63 91.62(18) 3_666 3_666 ?
O51 K1 K1 49.52(14) . 3_666 ?
O2 K1 K1 153.82(15) . 3_666 ?
O32 K1 K1 119.86(17) . 3_666 ?
O42 K1 K1 122.13(16) . 3_666 ?
O51 K1 K1 46.93(14) 3_666 3_666 ?
O61 K1 K1 50.81(14) . 3_666 ?
O61 K1 K1 49.10(15) 3_666 3_666 ?
Cl51 K1 K1 101.28(10) 3_666 3_666 ?
Cl63 K1 K1 102.11(10) 3_666 3_666 ?
O51 K1 Cl56 135.0(10) . 3_666 ?
O2 K1 Cl56 81.6(10) . 3_666 ?
O32 K1 Cl56 58.9(3) . 3_666 ?
O42 K1 Cl56 140.8(6) . 3_666 ?
O51 K1 Cl56 53.4(6) 3_666 3_666 ?
O61 K1 Cl56 68.2(10) . 3_666 ?
O61 K1 Cl56 116.3(4) 3_666 3_666 ?
Cl51 K1 Cl56 30.1(7) 3_666 3_666 ?
Cl63 K1 Cl56 121.7(8) 3_666 3_666 ?
K1 K1 Cl56 93.6(8) 3_666 3_666 ?
O51 K1 U1 135.84(15) . . ?
O2 K1 U1 18.32(12) . . ?
O32 K1 U1 65.31(16) . . ?
O42 K1 U1 62.44(13) . . ?
O51 K1 U1 127.23(14) 3_666 . ?
O61 K1 U1 134.12(15) . . ?
O61 K1 U1 125.45(15) 3_666 . ?
Cl51 K1 U1 73.10(7) 3_666 . ?
Cl63 K1 U1 72.90(8) 3_666 . ?
K1 K1 U1 172.10(9) 3_666 . ?
Cl56 K1 U1 84.2(9) 3_666 . ?
O11 K2 O22 144.1(2) . 3_776 ?
O11 K2 O1 78.16(19) . 3_766 ?
O22 K2 O1 137.5(2) 3_776 3_766 ?
O11 K2 O22 83.40(19) . . ?
O22 K2 O22 83.8(2) 3_776 . ?
O1 K2 O22 102.3(2) 3_766 . ?
O11 K2 Cl25 124.6(4) . 3_776 ?
O22 K2 Cl25 63.2(3) 3_776 3_776 ?
O1 K2 Cl25 100.7(4) 3_766 3_776 ?
O22 K2 Cl25 147.0(3) . 3_776 ?
O11 K2 Cl29 114.9(3) . 3_776 ?
O22 K2 Cl29 59.4(4) 3_776 3_776 ?
O1 K2 Cl29 117.0(6) 3_766 3_776 ?
O22 K2 Cl29 138.9(6) . 3_776 ?
O11 K2 Cl15 59.3(5) . . ?
O22 K2 Cl15 107.4(3) 3_776 . ?
O1 K2 Cl15 99.8(6) 3_766 . ?
O22 K2 Cl15 131.0(8) . . ?
Cl25 K2 Cl15 66.7(7) 3_776 . ?
O11 K2 Cl21 143.39(19) . 3_776 ?
O22 K2 Cl21 57.97(16) 3_776 3_776 ?
O1 K2 Cl21 91.33(17) 3_766 3_776 ?
O22 K2 Cl21 133.21(19) . 3_776 ?
O11 K2 Cl11 58.81(15) . . ?
O22 K2 Cl11 130.02(18) 3_776 . ?
O1 K2 Cl11 66.48(17) 3_766 . ?
O22 K2 Cl11 141.72(17) . . ?
Cl21 K2 Cl11 84.76(14) 3_776 . ?
O11 K2 Cl32 86.52(16) . 1_565 ?
O22 K2 Cl32 57.63(16) 3_776 1_565 ?
O1 K2 Cl32 164.43(16) 3_766 1_565 ?
O22 K2 Cl32 72.79(16) . 1_565 ?
Cl21 K2 Cl32 102.79(13) 3_776 1_565 ?
Cl11 K2 Cl32 107.85(12) . 1_565 ?
O11 K2 Cl32 125.19(16) . 3_766 ?
O22 K2 Cl32 72.64(16) 3_776 3_766 ?
O1 K2 Cl32 76.13(15) 3_766 3_766 ?
O22 K2 Cl32 56.68(15) . 3_766 ?
Cl21 K2 Cl32 84.68(16) 3_776 3_766 ?
Cl11 K2 Cl32 140.78(12) . 3_766 ?
Cl32 K2 Cl32 111.31(8) 1_565 3_766 ?
O11 K2 Cl22 114.36(17) . 3_776 ?
O22 K2 Cl22 53.20(17) 3_776 3_776 ?
O1 K2 Cl22 127.2(2) 3_766 3_776 ?
O22 K2 Cl22 129.14(19) . 3_776 ?
Cl21 K2 Cl22 46.99(17) 3_776 3_776 ?
Cl11 K2 Cl22 77.29(14) . 3_776 ?
Cl32 K2 Cl22 62.06(14) 1_565 3_776 ?
Cl32 K2 Cl22 119.82(11) 3_766 3_776 ?
C12 Cl11 K2 91.1(3) . . ?
C12 Cl15 K2 93.6(15) . . ?
C22 Cl21 K2 88.6(3) . 3_776 ?
C22 Cl22 K2 84.9(4) . 3_776 ?
C22 Cl25 K2 99.6(11) . 3_776 ?
C22 Cl29 K2 95.0(14) . 3_776 ?
C32 Cl32 K2 126.7(3) . 1_545 ?
C32 Cl32 K2 120.4(3) . 3_766 ?
K2 Cl32 K2 68.70(8) 1_545 3_766 ?
C52 Cl51 K1 106.8(4) . 3_666 ?
C52 Cl56 K1 92(2) . 3_666 ?
C62 Cl63 K1 110.6(4) . 3_666 ?
U1 O1 K2 141.9(3) . 3_766 ?
U1 O2 K1 132.4(3) . . ?
C11 O11 U1 92.3(5) . . ?
C11 O11 K2 132.9(5) . . ?
U1 O11 K2 127.7(2) . . ?
C11 O12 U1 93.2(5) . . ?
C21 O21 U1 162.5(6) . . ?
C21 O22 K2 132.6(6) . 3_776 ?
C21 O22 K2 129.2(5) . . ?
K2 O22 K2 96.2(2) 3_776 . ?
C31 O31 U1 135.0(5) . . ?
C31 O32 K1 126.6(6) . . ?
C41 O41 U1 136.5(5) . . ?
C41 O42 K1 137.3(6) . . ?
C51 O51 K1 133.5(6) . . ?
C51 O51 K1 135.9(6) . 3_666 ?
K1 O51 K1 83.55(18) . 3_666 ?
C51 O52 H52 111(10) . . ?
C61 O61 K1 136.6(7) . . ?
C61 O61 K1 142.6(7) . 3_666 ?
K1 O61 K1 80.09(18) . 3_666 ?
C61 O62 H62 113(10) . . ?
O12 C11 O11 122.7(7) . . ?
O12 C11 C12 119.3(7) . . ?
O11 C11 C12 118.0(7) . . ?
O12 C11 U1 61.3(4) . . ?
O11 C11 U1 61.4(4) . . ?
C12 C11 U1 179.3(6) . . ?
C11 C12 Cl15 121.2(16) . . ?
C11 C12 Cl16 111.6(18) . . ?
Cl15 C12 Cl16 108.1(11) . . ?
C11 C12 Cl12 112.0(6) . . ?
C11 C12 Cl11 108.2(6) . . ?
Cl12 C12 Cl11 111.3(5) . . ?
C11 C12 Cl14 101.6(16) . . ?
Cl15 C12 Cl14 106.6(11) . . ?
Cl16 C12 Cl14 106.6(11) . . ?
C11 C12 Cl13 107.7(6) . . ?
Cl12 C12 Cl13 109.4(5) . . ?
Cl11 C12 Cl13 108.1(5) . . ?
O22 C21 O21 128.0(8) . . ?
O22 C21 C22 118.1(7) . . ?
O21 C21 C22 113.9(7) . . ?
C21 C22 Cl25 122.3(11) . . ?
C21 C22 Cl23 115.8(6) . . ?
C21 C22 Cl22 110.2(6) . . ?
Cl23 C22 Cl22 116.3(6) . . ?
C21 C22 Cl24 113.8(14) . . ?
Cl25 C22 Cl24 108.8(11) . . ?
C21 C22 Cl28 111.4(11) . . ?
C21 C22 Cl29 118.2(15) . . ?
Cl28 C22 Cl29 106.6(10) . . ?
C21 C22 Cl27 108.7(11) . . ?
Cl28 C22 Cl27 106.3(10) . . ?
Cl29 C22 Cl27 104.9(10) . . ?
C21 C22 Cl26 100.6(10) . . ?
Cl25 C22 Cl26 104.6(9) . . ?
Cl24 C22 Cl26 104.3(9) . . ?
C21 C22 Cl21 102.5(6) . . ?
Cl23 C22 Cl21 106.3(5) . . ?
Cl22 C22 Cl21 103.8(5) . . ?
O32 C31 O31 126.9(9) . . ?
O32 C31 C32 118.8(8) . . ?
O31 C31 C32 114.3(8) . . ?
C31 C32 Cl31 110.4(6) . . ?
C31 C32 Cl32 113.0(6) . . ?
Cl31 C32 Cl32 109.1(5) . . ?
C31 C32 Cl33 105.7(6) . . ?
Cl31 C32 Cl33 110.2(5) . . ?
Cl32 C32 Cl33 108.4(5) . . ?
O42 C41 O41 128.9(8) . . ?
O42 C41 C42 116.0(7) . . ?
O41 C41 C42 115.2(7) . . ?
C41 C42 Cl43 113.0(6) . . ?
C41 C42 Cl41 108.9(6) . . ?
Cl43 C42 Cl41 108.7(5) . . ?
C41 C42 Cl42 107.3(6) . . ?
Cl43 C42 Cl42 109.1(5) . . ?
Cl41 C42 Cl42 109.8(5) . . ?
O51 C51 O52 126.2(9) . . ?
O51 C51 C52 122.3(8) . . ?
O52 C51 C52 111.5(8) . . ?
C51 C52 Cl55 124(2) . . ?
C51 C52 Cl56 108(2) . . ?
Cl55 C52 Cl56 107.7(12) . . ?
C51 C52 Cl51 110.8(6) . . ?
C51 C52 Cl54 102(2) . . ?
Cl55 C52 Cl54 107.7(12) . . ?
Cl56 C52 Cl54 106.8(12) . . ?
C51 C52 Cl53 108.3(7) . . ?
Cl51 C52 Cl53 108.7(6) . . ?
C51 C52 Cl52 111.0(7) . . ?
Cl51 C52 Cl52 109.0(6) . . ?
Cl53 C52 Cl52 109.0(5) . . ?
O61 C61 O62 127.2(10) . . ?
O61 C61 C62 121.2(10) . . ?
O62 C61 C62 111.6(8) . . ?
C61 C62 Cl66 116.7(14) . . ?
C61 C62 Cl64 108.7(14) . . ?
Cl66 C62 Cl64 110.0(11) . . ?
C61 C62 Cl65 103.8(14) . . ?
Cl66 C62 Cl65 109.6(11) . . ?
Cl64 C62 Cl65 107.6(10) . . ?
C61 C62 Cl61 110.7(7) . . ?
C61 C62 Cl63 112.1(6) . . ?
Cl61 C62 Cl63 108.8(6) . . ?
C61 C62 Cl62 110.2(7) . . ?
Cl61 C62 Cl62 107.4(6) . . ?
Cl63 C62 Cl62 107.6(5) . . ?

loop_
_geom_bond_atom_site_label_1
_geom_bond_atom_site_label_2
_geom_bond_distance
_geom_bond_site_symmetry_2
_geom_bond_publ_flag
U1 O1 1.751(6) . ?
U1 O2 1.768(6) . ?
U1 O21 2.268(5) . ?
U1 O31 2.331(5) . ?
U1 O41 2.350(5) . ?
U1 O11 2.491(6) . ?
U1 O12 2.492(6) . ?
U1 C11 2.836(8) . ?
U1 K1 4.1521(19) . ?
U1 K2 4.235(3) 3_766 ?
K1 O51 2.738(7) . ?
K1 O2 2.749(6) . ?
K1 O32 2.803(7) . ?
K1 O42 2.811(6) . ?
K1 O51 2.850(7) 3_666 ?
K1 O61 2.857(7) . ?
K1 O61 2.930(7) 3_666 ?
K1 Cl51 3.323(5) 3_666 ?
K1 Cl63 3.397(5) 3_666 ?
K1 K1 3.724(4) 3_666 ?
K1 Cl56 3.73(6) 3_666 ?
K2 O11 2.638(6) . ?
K2 O22 2.659(6) 3_776 ?
K2 O1 2.716(7) 3_766 ?
K2 O22 2.717(7) . ?
K2 Cl25 3.16(3) 3_776 ?
K2 Cl29 3.28(4) 3_776 ?
K2 Cl15 3.40(4) . ?
K2 Cl21 3.417(7) 3_776 ?
K2 Cl11 3.467(5) . ?
K2 Cl32 3.523(4) 1_565 ?
K2 Cl32 3.566(4) 3_766 ?
K2 Cl22 3.585(8) 3_776 ?
Cl11 C12 1.740(8) . ?
Cl12 C12 1.733(8) . ?
Cl13 C12 1.772(8) . ?
Cl14 C12 1.749(14) . ?
Cl15 C12 1.720(14) . ?
Cl16 C12 1.729(14) . ?
Cl21 C22 1.830(9) . ?
Cl22 C22 1.721(9) . ?
Cl23 C22 1.708(9) . ?
Cl24 C22 1.728(14) . ?
Cl25 C22 1.705(13) . ?
Cl26 C22 1.797(13) . ?
Cl27 C22 1.765(13) . ?
Cl28 C22 1.728(13) . ?
Cl29 C22 1.732(13) . ?
Cl31 C32 1.733(9) . ?
Cl32 C32 1.748(9) . ?
Cl33 C32 1.771(9) . ?
Cl41 C42 1.762(9) . ?
Cl42 C42 1.766(10) . ?
Cl43 C42 1.758(9) . ?
Cl51 C52 1.734(9) . ?
Cl52 C52 1.743(9) . ?
Cl53 C52 1.742(10) . ?
Cl54 C52 1.736(14) . ?
Cl55 C52 1.722(14) . ?
Cl56 C52 1.733(14) . ?
Cl61 C62 1.731(9) . ?
Cl62 C62 1.756(8) . ?
Cl63 C62 1.747(9) . ?
Cl64 C62 1.720(13) . ?
Cl65 C62 1.725(13) . ?
Cl66 C62 1.701(13) . ?
O11 C11 1.261(10) . ?
O12 C11 1.223(10) . ?
O21 C21 1.264(9) . ?
O22 C21 1.199(10) . ?
O31 C31 1.266(10) . ?
O32 C31 1.210(11) . ?
O41 C41 1.249(10) . ?
O42 C41 1.227(10) . ?
O51 C51 1.193(11) . ?
O52 C51 1.296(12) . ?
O52 H52 0.82(2) . ?
O61 C61 1.185(11) . ?
O62 C61 1.290(13) . ?
O62 H62 0.82(2) . ?
C11 C12 1.541(11) . ?
C21 C22 1.540(12) . ?
C31 C32 1.561(12) . ?
C41 C42 1.575(11) . ?
C51 C52 1.524(13) . ?
C61 C62 1.519(14) . ?

loop_
_geom_hbond_atom_site_label_D
_geom_hbond_atom_site_label_H
_geom_hbond_atom_site_label_A
_geom_hbond_distance_DH
_geom_hbond_distance_HA
_geom_hbond_distance_DA
_geom_hbond_angle_DHA
_geom_hbond_site_symmetry_A
_geom_hbond_publ_flag
O52 H52 O42 0.82(2) 1.84(4) 2.644(10) 167(18) . yes
O62 H62 O32 0.82(2) 1.82(4) 2.640(11) 171(18) . yes

loop_
_geom_torsion_atom_site_label_1
_geom_torsion_atom_site_label_2
_geom_torsion_atom_site_label_3
_geom_torsion_atom_site_label_4
_geom_torsion
_geom_torsion_site_symmetry_1
_geom_torsion_site_symmetry_2
_geom_torsion_site_symmetry_3
_geom_torsion_site_symmetry_4
_geom_torsion_publ_flag
O21 U1 O1 K2 145.9(5) . . . 3_766 ?
O31 U1 O1 K2 -14.2(5) . . . 3_766 ?
O41 U1 O1 K2 63.0(5) . . . 3_766 ?
O11 U1 O1 K2 -135.6(5) . . . 3_766 ?
O12 U1 O1 K2 -83.9(5) . . . 3_766 ?
C11 U1 O1 K2 -109.3(5) . . . 3_766 ?
K1 U1 O1 K2 4.7(8) . . . 3_766 ?
O21 U1 O2 K1 -139.6(4) . . . . ?
O31 U1 O2 K1 20.5(4) . . . . ?
O41 U1 O2 K1 -56.7(4) . . . . ?
O11 U1 O2 K1 141.9(4) . . . . ?
O12 U1 O2 K1 90.2(4) . . . . ?
C11 U1 O2 K1 115.6(4) . . . . ?
K2 U1 O2 K1 8.5(8) 3_766 . . . ?
U1 O12 C11 O11 -0.8(9) . . . . ?
U1 O12 C11 C12 179.8(7) . . . . ?
U1 O11 C11 O12 0.8(9) . . . . ?
K2 O11 C11 O12 151.5(6) . . . . ?
U1 O11 C11 C12 -179.8(7) . . . . ?
K2 O11 C11 C12 -29.1(11) . . . . ?
K2 O11 C11 U1 150.6(7) . . . . ?
O12 C11 C12 Cl15 165.3(19) . . . . ?
O11 C11 C12 Cl15 -14(2) . . . . ?
O12 C11 C12 Cl16 36.2(19) . . . . ?
O11 C11 C12 Cl16 -143.1(17) . . . . ?
O12 C11 C12 Cl12 6.2(10) . . . . ?
O11 C11 C12 Cl12 -173.2(7) . . . . ?
O12 C11 C12 Cl11 -116.9(8) . . . . ?
O11 C11 C12 Cl11 63.7(9) . . . . ?
O12 C11 C12 Cl14 -77.0(18) . . . . ?
O11 C11 C12 Cl14 103.7(17) . . . . ?
O12 C11 C12 Cl13 126.5(8) . . . . ?
O11 C11 C12 Cl13 -52.9(9) . . . . ?
K2 Cl15 C12 C11 31.3(18) . . . . ?
K2 Cl15 C12 Cl16 161.8(19) . . . . ?
K2 Cl15 C12 Cl14 -84(2) . . . . ?
K2 Cl11 C12 C11 -51.5(5) . . . . ?
K2 Cl11 C12 Cl12 -175.0(4) . . . . ?
K2 Cl11 C12 Cl13 64.9(4) . . . . ?
K2 O22 C21 O21 156.4(8) 3_776 . . . ?
K2 O22 C21 O21 -3.6(15) . . . . ?
K2 O22 C21 C22 -24.6(13) 3_776 . . . ?
K2 O22 C21 C22 175.3(5) . . . . ?
U1 O21 C21 O22 1(3) . . . . ?
U1 O21 C21 C22 -177.9(19) . . . . ?
O22 C21 C22 Cl25 23.8(15) . . . . ?
O21 C21 C22 Cl25 -157.1(12) . . . . ?
O22 C21 C22 Cl23 -177.4(8) . . . . ?
O21 C21 C22 Cl23 1.7(11) . . . . ?
O22 C21 C22 Cl22 -42.7(11) . . . . ?
O21 C21 C22 Cl22 136.3(8) . . . . ?
O22 C21 C22 Cl24 157.9(12) . . . . ?
O21 C21 C22 Cl24 -23.0(14) . . . . ?
O22 C21 C22 Cl28 104.8(13) . . . . ?
O21 C21 C22 Cl28 -76.1(13) . . . . ?
O22 C21 C22 Cl29 -19.1(15) . . . . ?
O21 C21 C22 Cl29 160.0(12) . . . . ?
O22 C21 C22 Cl27 -138.4(12) . . . . ?
O21 C21 C22 Cl27 40.7(13) . . . . ?
O22 C21 C22 Cl26 -91.2(12) . . . . ?
O21 C21 C22 Cl26 87.9(11) . . . . ?
O22 C21 C22 Cl21 67.3(9) . . . . ?
O21 C21 C22 Cl21 -113.6(8) . . . . ?
K2 Cl25 C22 C21 -12.2(13) 3_776 . . . ?
K2 Cl25 C22 Cl24 -148.3(13) 3_776 . . . ?
K2 Cl25 C22 Cl26 100.8(12) 3_776 . . . ?
K2 Cl22 C22 C21 56.1(6) 3_776 . . . ?
K2 Cl22 C22 Cl23 -169.5(6) 3_776 . . . ?
K2 Cl22 C22 Cl21 -53.1(4) 3_776 . . . ?
K2 Cl29 C22 C21 35.8(12) 3_776 . . . ?
K2 Cl29 C22 Cl28 -90.5(14) 3_776 . . . ?
K2 Cl29 C22 Cl27 157.0(12) 3_776 . . . ?
K2 Cl21 C22 C21 -58.1(5) 3_776 . . . ?
K2 Cl21 C22 Cl23 179.9(4) 3_776 . . . ?
K2 Cl21 C22 Cl22 56.7(5) 3_776 . . . ?
K1 O32 C31 O31 12.6(14) . . . . ?
K1 O32 C31 C32 -169.5(6) . . . . ?
U1 O31 C31 O32 -61.2(14) . . . . ?
U1 O31 C31 C32 120.9(8) . . . . ?
O32 C31 C32 Cl31 37.0(11) . . . . ?
O31 C31 C32 Cl31 -144.9(7) . . . . ?
O32 C31 C32 Cl32 159.5(8) . . . . ?
O31 C31 C32 Cl32 -22.4(10) . . . . ?
O32 C31 C32 Cl33 -82.2(9) . . . . ?
O31 C31 C32 Cl33 95.9(8) . . . . ?
K2 Cl32 C32 C31 131.5(5) 1_545 . . . ?
K2 Cl32 C32 C31 46.6(7) 3_766 . . . ?
K2 Cl32 C32 Cl31 -105.3(5) 1_545 . . . ?
K2 Cl32 C32 Cl31 169.8(3) 3_766 . . . ?
K2 Cl32 C32 Cl33 14.7(6) 1_545 . . . ?
K2 Cl32 C32 Cl33 -70.2(5) 3_766 . . . ?
K1 O42 C41 O41 -9.6(15) . . . . ?
K1 O42 C41 C42 169.7(6) . . . . ?
U1 O41 C41 O42 8.2(14) . . . . ?
U1 O41 C41 C42 -171.2(5) . . . . ?
O42 C41 C42 Cl43 175.5(7) . . . . ?
O41 C41 C42 Cl43 -5.0(10) . . . . ?
O42 C41 C42 Cl41 54.7(9) . . . . ?
O41 C41 C42 Cl41 -125.9(7) . . . . ?
O42 C41 C42 Cl42 -64.1(9) . . . . ?
O41 C41 C42 Cl42 115.3(7) . . . . ?
K1 O51 C51 O52 -15.9(17) . . . . ?
K1 O51 C51 O52 -155.2(9) 3_666 . . . ?
K1 O51 C51 C52 163.5(6) . . . . ?
K1 O51 C51 C52 24.2(15) 3_666 . . . ?
O51 C51 C52 Cl55 173(2) . . . . ?
O52 C51 C52 Cl55 -8(3) . . . . ?
O51 C51 C52 Cl56 -61(2) . . . . ?
O52 C51 C52 Cl56 118(2) . . . . ?
O51 C51 C52 Cl51 8.9(13) . . . . ?
O52 C51 C52 Cl51 -171.7(9) . . . . ?
O51 C51 C52 Cl54 51(2) . . . . ?
O52 C51 C52 Cl54 -129(2) . . . . ?
O51 C51 C52 Cl53 -110.2(10) . . . . ?
O52 C51 C52 Cl53 69.2(10) . . . . ?
O51 C51 C52 Cl52 130.2(9) . . . . ?
O52 C51 C52 Cl52 -50.4(11) . . . . ?
K1 Cl56 C52 C51 49.8(16) 3_666 . . . ?
K1 Cl56 C52 Cl55 -175(2) 3_666 . . . ?
K1 Cl56 C52 Cl54 -60(2) 3_666 . . . ?
K1 Cl51 C52 C51 -25.6(8) 3_666 . . . ?
K1 Cl51 C52 Cl53 93.3(5) 3_666 . . . ?
K1 Cl51 C52 Cl52 -148.0(5) 3_666 . . . ?
K1 O61 C61 O62 4.5(19) . . . . ?
K1 O61 C61 O62 170.4(9) 3_666 . . . ?
K1 O61 C61 C62 -175.7(6) . . . . ?
K1 O61 C61 C62 -9.8(18) 3_666 . . . ?
O61 C61 C62 Cl66 179.6(14) . . . . ?
O62 C61 C62 Cl66 -0.5(16) . . . . ?
O61 C61 C62 Cl64 -55.3(16) . . . . ?
O62 C61 C62 Cl64 124.5(14) . . . . ?
O61 C61 C62 Cl65 59.0(15) . . . . ?
O62 C61 C62 Cl65 -121.2(14) . . . . ?
O61 C61 C62 Cl61 124.6(10) . . . . ?
O62 C61 C62 Cl61 -55.6(11) . . . . ?
O61 C61 C62 Cl63 2.9(13) . . . . ?
O62 C61 C62 Cl63 -177.3(9) . . . . ?
O61 C61 C62 Cl62 -116.8(10) . . . . ?
O62 C61 C62 Cl62 63.0(11) . . . . ?
K1 Cl63 C62 C61 1.9(7) 3_666 . . . ?
K1 Cl63 C62 Cl61 -120.9(5) 3_666 . . . ?
K1 Cl63 C62 Cl62 123.1(4) 3_666 . . . ?
